data_4341844
loop_
_publ_author_name
'Schachner, J\"org A'
'Terfassa, Belina'
'Peschel, Lydia M.'
'Zwettler, Niklas'
'Belaj, Ferdinand'
'Cias, Pawel'
'Gescheidt, Georg'
'M\"osch-Zanetti, Nadia C'

_publ_section_title
;
 Oxorhenium(V) Complexes with Phenolate-Oxazoline Ligands: Influence of
 the Isomeric Form on the O-Atom-Transfer Reactivity.
;
_journal_name_full 'Inorganic chemistry'
_journal_page_first 141202093244006
_journal_paper_doi 10.1021/ic501932c
_journal_year 2014
_chemical_compound_source 'synthetical product'
_chemical_formula_moiety 'C18 H16 Cl N2 O5 Re'
_chemical_formula_sum 'C18 H16 Cl N2 O5 Re'
_chemical_formula_weight 561.98
_chemical_name_systematic ' chloro-bis[2-(4,5-dihydro-2-oxazolyl-\kN)phenolato-\kO]oxo-rhenium(V)'
_space_group_IT_number 14
_symmetry_cell_setting monoclinic
_symmetry_space_group_name_Hall '-P 2ybc'
_symmetry_space_group_name_H-M 'P 1 21/c 1'
_atom_sites_solution_hydrogens geom
_atom_sites_solution_primary direct
_atom_sites_solution_secondary difmap
_audit_creation_method 'manual edited SHELXL-97 .cif file'
_cell_angle_alpha 90.00
_cell_angle_beta 95.817(2)
_cell_angle_gamma 90.00
_cell_formula_units_Z 4
_cell_length_a 9.3096(5)
_cell_length_b 7.9506(4)
_cell_length_c 23.3508(11)
_cell_measurement_reflns_used 9996
_cell_measurement_temperature 100(2)
_cell_measurement_theta_max 30.90
_cell_measurement_theta_min 2.71
_cell_volume 1719.45(15)
_computing_cell_refinement 'Bruker SAINT'
_computing_data_collection 'Bruker APEX2'
_computing_data_reduction 'Bruker SAINT'
_computing_molecular_graphics 'modified ORTEP (Johnson, 1965)'
_computing_publication_material 'SHELXL-97 (Sheldrick, 2008)'
_computing_structure_refinement 'SHELXL-97 (Sheldrick, 2008)'
_computing_structure_solution 'SHELXS-97 (Sheldrick, 2008)'
_diffrn_ambient_temperature 100(2)
_diffrn_measured_fraction_theta_full 0.999
_diffrn_measured_fraction_theta_max 0.999
_diffrn_measurement_device_type 'Bruker APEX-II CCD'
_diffrn_measurement_method '\f and \w scans'
_diffrn_radiation_monochromator graphite
_diffrn_radiation_source 'fine-focus sealed tube'
_diffrn_radiation_type MoK\a
_diffrn_radiation_wavelength 0.71073
_diffrn_reflns_av_R_equivalents 0.0265
_diffrn_reflns_av_sigmaI/netI 0.0216
_diffrn_reflns_limit_h_max 13
_diffrn_reflns_limit_h_min -12
_diffrn_reflns_limit_k_max 11
_diffrn_reflns_limit_k_min -11
_diffrn_reflns_limit_l_max 32
_diffrn_reflns_limit_l_min -32
_diffrn_reflns_number 23110
_diffrn_reflns_theta_full 30.00
_diffrn_reflns_theta_max 30.00
_diffrn_reflns_theta_min 2.20
_diffrn_standards_number 0
_exptl_absorpt_coefficient_mu 7.257
_exptl_absorpt_correction_T_max 0.7461
_exptl_absorpt_correction_T_min 0.3851
_exptl_absorpt_correction_type multi-scan
_exptl_absorpt_process_details 'Bruker SADABS'
_exptl_crystal_colour green
_exptl_crystal_density_diffrn 2.171
_exptl_crystal_density_method 'not measured'
_exptl_crystal_description plate
_exptl_crystal_F_000 1080
_exptl_crystal_size_max 0.28
_exptl_crystal_size_mid 0.22
_exptl_crystal_size_min 0.14
_refine_diff_density_max 2.697
_refine_diff_density_min -2.886
_refine_diff_density_rms 0.159
_refine_ls_extinction_method none
_refine_ls_goodness_of_fit_ref 1.394
_refine_ls_hydrogen_treatment refU
_refine_ls_matrix_type full
_refine_ls_number_parameters 248
_refine_ls_number_reflns 5003
_refine_ls_number_restraints 0
_refine_ls_restrained_S_all 1.394
_refine_ls_R_factor_all 0.0358
_refine_ls_R_factor_gt 0.0334
_refine_ls_shift/su_max 0.004
_refine_ls_shift/su_mean 0.000
_refine_ls_structure_factor_coef Fsqd
_refine_ls_weighting_details 'calc w=1/[\s^2^(Fo^2^)+(0.0000P)^2^+9.8211P] where P=(Fo^2^+2Fc^2^)/3'
_refine_ls_weighting_scheme calc
_refine_ls_wR_factor_gt 0.0650
_refine_ls_wR_factor_ref 0.0656
_reflns_number_gt 4760
_reflns_number_total 5003
_reflns_threshold_expression >2sigma(I)
_cod_data_source_file ic501932c_si_002.cif
_cod_data_source_block JOSA1
_cod_original_sg_symbol_H-M 'P 21/c'
_cod_database_code 4341844

loop_
_symmetry_equiv_pos_as_xyz
'x, y, z'
'-x, y+1/2, -z+1/2'
'-x, -y, -z'
'x, -y-1/2, z-1/2'

loop_
_atom_site_label
_atom_site_type_symbol
_atom_site_fract_x
_atom_site_fract_y
_atom_site_fract_z
_atom_site_U_iso_or_equiv
_atom_site_adp_type
_atom_site_occupancy
_atom_site_symmetry_multiplicity
_atom_site_calc_flag
_atom_site_refinement_flags
Re1 Re 0.330282(17) 0.87851(2) 0.614106(6) 0.01047(5) Uani 1 1 d .
O1 O 0.3681(4) 1.0867(4) 0.61644(14) 0.0172(6) Uani 1 1 d .
Cl1 Cl 0.07403(11) 0.92663(14) 0.61059(4) 0.01645(19) Uani 1 1 d .
O11 O 0.3202(3) 0.7912(4) 0.79543(12) 0.0149(6) Uani 1 1 d .
C12 C 0.2925(4) 0.7626(5) 0.73831(17) 0.0105(7) Uani 1 1 d .
N13 N 0.3443(4) 0.8712(5) 0.70494(14) 0.0127(6) Uani 1 1 d .
C14 C 0.4203(5) 1.0029(6) 0.74101(19) 0.0172(8) Uani 1 1 d .
H141 H 0.3657 1.1100 0.7386 0.035(9) Uiso 1 1 calc R
H142 H 0.5185 1.0229 0.7297 0.035(9) Uiso 1 1 calc R
C15 C 0.4260(5) 0.9268(6) 0.8014(2) 0.0212(9) Uani 1 1 d .
H151 H 0.5236 0.8827 0.8138 0.035(9) Uiso 1 1 calc R
H152 H 0.3999 1.0115 0.8296 0.035(9) Uiso 1 1 calc R
O21 O 0.2746(3) 0.6379(4) 0.62395(12) 0.0132(6) Uani 1 1 d .
C21 C 0.2136(4) 0.5506(5) 0.66397(17) 0.0098(7) Uani 1 1 d .
C22 C 0.2162(4) 0.6086(5) 0.72124(17) 0.0113(7) Uani 1 1 d .
C23 C 0.1565(4) 0.5110(6) 0.76287(17) 0.0134(8) Uani 1 1 d .
H23 H 0.1604 0.5504 0.8014 0.017(7) Uiso 1 1 calc R
C24 C 0.0923(5) 0.3586(6) 0.74848(18) 0.0167(8) Uani 1 1 d .
H24 H 0.0479 0.2953 0.7764 0.017(7) Uiso 1 1 calc R
C25 C 0.0932(5) 0.2979(6) 0.69193(19) 0.0164(8) Uani 1 1 d .
H25 H 0.0521 0.1912 0.6819 0.017(7) Uiso 1 1 calc R
C26 C 0.1538(4) 0.3927(5) 0.65070(17) 0.0131(7) Uani 1 1 d .
H26 H 0.1545 0.3495 0.6128 0.017(7) Uiso 1 1 calc R
O31 O 0.3854(3) 0.7499(4) 0.44252(13) 0.0172(6) Uani 1 1 d .
C32 C 0.4187(4) 0.7708(5) 0.49898(17) 0.0120(7) Uani 1 1 d .
N33 N 0.3192(4) 0.8399(4) 0.52637(15) 0.0120(7) Uani 1 1 d .
C34 C 0.1909(5) 0.8753(7) 0.48501(17) 0.0191(9) Uani 1 1 d .
H341 H 0.1624 0.9951 0.4863 0.021(7) Uiso 1 1 calc R
H342 H 0.1079 0.8040 0.4928 0.021(7) Uiso 1 1 calc R
C35 C 0.2458(5) 0.8303(6) 0.42684(18) 0.0175(8) Uani 1 1 d .
H351 H 0.1784 0.7523 0.4047 0.021(7) Uiso 1 1 calc R
H352 H 0.2570 0.9326 0.4035 0.021(7) Uiso 1 1 calc R
O41 O 0.5346(3) 0.7942(4) 0.62211(12) 0.0136(6) Uani 1 1 d .
C41 C 0.6105(4) 0.7348(5) 0.58125(18) 0.0114(7) Uani 1 1 d .
C42 C 0.5611(4) 0.7152(5) 0.52226(18) 0.0123(7) Uani 1 1 d .
C43 C 0.6523(5) 0.6411(6) 0.48486(18) 0.0146(8) Uani 1 1 d .
H43 H 0.6189 0.6286 0.4453 0.027(8) Uiso 1 1 calc R
C44 C 0.7894(5) 0.5861(6) 0.50435(19) 0.0163(9) Uani 1 1 d .
H44 H 0.8482 0.5321 0.4789 0.027(8) Uiso 1 1 calc R
C45 C 0.8400(5) 0.6115(6) 0.56216(19) 0.0178(8) Uani 1 1 d .
H45 H 0.9352 0.5777 0.5758 0.027(8) Uiso 1 1 calc R
C46 C 0.7532(5) 0.6850(6) 0.59966(19) 0.0156(8) Uani 1 1 d .
H46 H 0.7902 0.7025 0.6386 0.027(8) Uiso 1 1 calc R

loop_
_atom_site_aniso_label
_atom_site_aniso_U_11
_atom_site_aniso_U_22
_atom_site_aniso_U_33
_atom_site_aniso_U_23
_atom_site_aniso_U_13
_atom_site_aniso_U_12
Re1 0.00987(7) 0.01162(7) 0.00978(7) 0.00004(6) 0.00026(5) 0.00011(6)
O1 0.0211(16) 0.0131(15) 0.0173(15) 0.0000(11) 0.0018(12) -0.0004(11)
Cl1 0.0103(4) 0.0218(5) 0.0172(4) -0.0026(4) 0.0010(3) 0.0013(4)
O11 0.0168(15) 0.0191(16) 0.0087(13) -0.0035(11) 0.0013(11) -0.0039(12)
C12 0.0082(17) 0.0131(18) 0.0098(17) -0.0027(14) -0.0008(13) 0.0025(14)
N13 0.0103(15) 0.0147(16) 0.0126(15) -0.0043(14) -0.0004(12) 0.0003(13)
C14 0.019(2) 0.016(2) 0.0158(19) -0.0047(16) -0.0011(16) -0.0049(16)
C15 0.022(2) 0.025(2) 0.017(2) -0.0078(17) 0.0004(17) -0.0101(18)
O21 0.0164(14) 0.0151(15) 0.0087(12) -0.0012(11) 0.0033(10) 0.0003(12)
C21 0.0063(16) 0.0123(18) 0.0108(17) 0.0004(14) 0.0012(13) -0.0003(13)
C22 0.0093(16) 0.0129(18) 0.0116(16) -0.0016(15) 0.0000(13) 0.0018(14)
C23 0.0115(18) 0.020(2) 0.0093(17) 0.0001(15) 0.0025(14) -0.0011(15)
C24 0.0166(19) 0.019(2) 0.0148(18) 0.0025(16) 0.0024(15) -0.0016(16)
C25 0.017(2) 0.013(2) 0.019(2) -0.0023(16) 0.0015(16) -0.0024(16)
C26 0.0152(18) 0.0111(18) 0.0129(17) -0.0006(15) 0.0009(14) -0.0016(15)
O31 0.0125(14) 0.0298(18) 0.0089(13) 0.0013(12) -0.0014(11) 0.0038(13)
C32 0.0112(18) 0.0157(19) 0.0090(17) 0.0016(14) 0.0003(14) -0.0026(15)
N33 0.0108(15) 0.0126(17) 0.0124(15) 0.0040(12) -0.0001(12) 0.0010(12)
C34 0.0143(19) 0.031(2) 0.0118(17) 0.0069(19) -0.0021(14) 0.0069(19)
C35 0.016(2) 0.023(2) 0.0120(18) 0.0035(16) -0.0026(15) 0.0020(16)
O41 0.0094(13) 0.0205(16) 0.0111(13) -0.0007(11) 0.0018(10) 0.0036(11)
C41 0.0097(17) 0.0089(17) 0.0157(18) -0.0006(14) 0.0023(14) -0.0005(14)
C42 0.0111(18) 0.0135(19) 0.0123(17) 0.0017(14) 0.0015(14) -0.0009(14)
C43 0.0154(19) 0.016(2) 0.0123(17) 0.0002(15) 0.0028(14) 0.0034(16)
C44 0.0139(19) 0.019(2) 0.0169(19) 0.0012(16) 0.0053(15) 0.0023(15)
C45 0.0114(18) 0.022(2) 0.020(2) 0.0008(18) 0.0013(15) 0.0027(17)
C46 0.0109(18) 0.021(2) 0.0147(19) -0.0011(16) -0.0009(14) 0.0005(16)

loop_
_atom_type_symbol
_atom_type_description
_atom_type_scat_dispersion_real
_atom_type_scat_dispersion_imag
_atom_type_scat_source
C C 0.0033 0.0016 'International Tables Vol C Tables 4.2.6.8 and 6.1.1.4'
H H 0.0000 0.0000 'International Tables Vol C Tables 4.2.6.8 and 6.1.1.4'
Cl Cl 0.1484 0.1585 'International Tables Vol C Tables 4.2.6.8 and 6.1.1.4'
N N 0.0061 0.0033 'International Tables Vol C Tables 4.2.6.8 and 6.1.1.4'
O O 0.0106 0.0060 'International Tables Vol C Tables 4.2.6.8 and 6.1.1.4'
Re Re -1.0185 7.2310 'International Tables Vol C Tables 4.2.6.8 and 6.1.1.4'

loop_
_geom_angle_atom_site_label_1
_geom_angle_atom_site_label_2
_geom_angle_atom_site_label_3
_geom_angle
_geom_angle_publ_flag
N33 Re1 N13 169.86(15) yes
O1 Re1 O21 170.72(13) yes
O41 Re1 Cl1 169.04(10) yes
O1 Re1 O41 97.55(15) yes
O21 Re1 O41 85.63(13) yes
O1 Re1 N33 99.60(15) yes
O21 Re1 N33 89.11(13) yes
O41 Re1 N33 89.67(13) yes
O1 Re1 N13 90.17(15) yes
O21 Re1 N13 81.30(13) yes
O41 Re1 N13 86.33(12) yes
O1 Re1 Cl1 92.76(12) yes
O21 Re1 Cl1 83.62(9) yes
N33 Re1 Cl1 92.30(10) yes
N13 Re1 Cl1 89.92(10) yes
C12 O11 C15 106.1(3) yes
N13 C12 O11 116.0(4) yes
N13 C12 C22 127.0(4) yes
O11 C12 C22 116.9(4) yes
C12 N13 C14 108.5(3) yes
C12 N13 Re1 129.5(3) yes
C14 N13 Re1 122.0(3) yes
N13 C14 C15 102.4(4) yes
N13 C14 H141 111.3 ?
C15 C14 H141 111.3 ?
N13 C14 H142 111.3 ?
C15 C14 H142 111.3 ?
H141 C14 H142 109.2 ?
O11 C15 C14 104.2(3) yes
O11 C15 H151 110.9 ?
C14 C15 H151 110.9 ?
O11 C15 H152 110.9 ?
C14 C15 H152 110.9 ?
H151 C15 H152 108.9 ?
C21 O21 Re1 135.3(3) yes
O21 C21 C26 120.0(4) ?
O21 C21 C22 121.7(4) ?
C26 C21 C22 118.2(4) ?
C23 C22 C21 120.4(4) ?
C23 C22 C12 119.6(4) ?
C21 C22 C12 119.8(4) ?
C24 C23 C22 120.7(4) ?
C24 C23 H23 119.6 ?
C22 C23 H23 119.6 ?
C23 C24 C25 119.1(4) ?
C23 C24 H24 120.4 ?
C25 C24 H24 120.4 ?
C26 C25 C24 120.5(4) ?
C26 C25 H25 119.8 ?
C24 C25 H25 119.8 ?
C25 C26 C21 121.1(4) ?
C25 C26 H26 119.5 ?
C21 C26 H26 119.5 ?
C32 O31 C35 107.7(3) yes
N33 C32 O31 115.7(4) yes
N33 C32 C42 127.9(4) yes
O31 C32 C42 116.4(4) yes
C32 N33 C34 109.1(3) yes
C32 N33 Re1 125.8(3) yes
C34 N33 Re1 125.0(3) yes
N33 C34 C35 102.3(3) yes
N33 C34 H341 111.3 ?
C35 C34 H341 111.3 ?
N33 C34 H342 111.3 ?
C35 C34 H342 111.3 ?
H341 C34 H342 109.2 yes
O31 C35 C34 104.3(3) ?
O31 C35 H351 110.9 ?
C34 C35 H351 110.9 ?
O31 C35 H352 110.9 ?
C34 C35 H352 110.9 ?
H351 C35 H352 108.9 ?
C41 O41 Re1 128.3(3) yes
O41 C41 C46 115.7(4) ?
O41 C41 C42 126.4(4) ?
C46 C41 C42 117.9(4) ?
C43 C42 C41 119.6(4) ?
C43 C42 C32 118.8(4) ?
C41 C42 C32 121.7(4) ?
C44 C43 C42 121.5(4) ?
C44 C43 H43 119.2 ?
C42 C43 H43 119.2 ?
C43 C44 C45 118.8(4) ?
C43 C44 H44 120.6 ?
C45 C44 H44 120.6 ?
C46 C45 C44 120.8(4) ?
C46 C45 H45 119.6 ?
C44 C45 H45 119.6 ?
C45 C46 C41 121.3(4) ?
C45 C46 H46 119.4 ?
C41 C46 H46 119.4 ?

loop_
_geom_bond_atom_site_label_1
_geom_bond_atom_site_label_2
_geom_bond_distance
_geom_bond_publ_flag
Re1 O1 1.692(3) yes
Re1 O21 2.001(3) yes
Re1 O41 2.007(3) yes
Re1 N33 2.064(3) yes
Re1 N13 2.112(3) yes
Re1 Cl1 2.4093(10) yes
O11 C12 1.352(5) yes
O11 C15 1.458(5) yes
C12 N13 1.289(5) yes
C12 C22 1.451(6) yes
N13 C14 1.478(5) yes
C14 C15 1.529(6) yes
C14 H141 0.99 ?
C14 H142 0.99 ?
C15 H151 0.99 ?
C15 H152 0.99 ?
O21 C21 1.336(5) yes
C21 C26 1.396(6) ?
C21 C22 1.413(5) ?
C22 C23 1.402(6) ?
C23 C24 1.378(6) ?
C23 H23 0.95 ?
C24 C25 1.407(6) ?
C24 H24 0.95 ?
C25 C26 1.387(6) ?
C25 H25 0.95 ?
C26 H26 0.95 ?
O31 C32 1.334(5) yes
O31 C35 1.461(5) yes
C32 N33 1.299(5) yes
C32 C42 1.451(6) yes
N33 C34 1.485(5) yes
C34 C35 1.541(6) yes
C34 H341 0.99 ?
C34 H342 0.99 ?
C35 H351 0.99 ?
C35 H352 0.99 ?
O41 C41 1.330(5) yes
C41 C46 1.411(6) ?
C41 C42 1.416(6) ?
C42 C43 1.407(6) ?
C43 C44 1.381(6) ?
C43 H43 0.95 ?
C44 C45 1.399(6) ?
C44 H44 0.95 ?
C45 C46 1.380(6) ?
C45 H45 0.95 ?
C46 H46 0.95 ?

loop_
_geom_torsion_atom_site_label_1
_geom_torsion_atom_site_label_2
_geom_torsion_atom_site_label_3
_geom_torsion_atom_site_label_4
_geom_torsion
_geom_torsion_publ_flag
C15 O11 C12 N13 -10.1(5) ?
C15 O11 C12 C22 166.2(4) ?
O11 C12 N13 C14 -0.9(5) yes
C22 C12 N13 C14 -176.8(4) yes
O11 C12 N13 Re1 179.6(3) yes
C22 C12 N13 Re1 3.8(6) yes
O1 Re1 N13 C12 159.7(4) yes
O1 Re1 N13 C14 -19.6(3) yes
O21 Re1 N13 C12 -16.6(4) yes
O21 Re1 N13 C14 164.1(3) yes
O41 Re1 N13 C12 -102.7(4) ?
N33 Re1 N13 C12 -35.7(10) ?
Cl1 Re1 N13 C12 67.0(4) ?
O41 Re1 N13 C14 77.9(3) ?
N33 Re1 N13 C14 144.9(7) ?
Cl1 Re1 N13 C14 -112.4(3) ?
C12 N13 C14 C15 10.8(5) ?
Re1 N13 C14 C15 -169.7(3) ?
C12 O11 C15 C14 15.9(5) ?
N13 C14 C15 O11 -15.9(5) ?
O41 Re1 O21 C21 113.7(4) ?
N33 Re1 O21 C21 -156.6(4) ?
N13 Re1 O21 C21 26.7(4) ?
Cl1 Re1 O21 C21 -64.2(4) ?
Re1 O21 C21 C26 162.5(3) ?
Re1 O21 C21 C22 -21.9(6) ?
O21 C21 C22 C23 -177.4(4) ?
C26 C21 C22 C23 -1.6(6) ?
O21 C21 C22 C12 -3.0(6) ?
C26 C21 C22 C12 172.7(4) ?
N13 C12 C22 C23 -174.8(4) ?
O11 C12 C22 C23 9.4(6) ?
N13 C12 C22 C21 10.8(6) ?
O11 C12 C22 C21 -165.0(4) ?
C21 C22 C23 C24 -1.1(6) ?
C12 C22 C23 C24 -175.5(4) ?
C22 C23 C24 C25 3.0(7) ?
C23 C24 C25 C26 -2.1(7) ?
C24 C25 C26 C21 -0.7(7) ?
O21 C21 C26 C25 178.3(4) ?
C22 C21 C26 C25 2.5(6) ?
C35 O31 C32 N33 5.9(5) ?
C35 O31 C32 C42 -173.7(4) ?
O31 C32 N33 C34 0.7(5) yes
C42 C32 N33 C34 -179.8(4) yes
O31 C32 N33 Re1 176.4(3) yes
C42 C32 N33 Re1 -4.1(6) yes
O1 Re1 N33 C32 102.7(4) ?
O21 Re1 N33 C32 -80.6(4) ?
O41 Re1 N33 C32 5.1(4) yes
O41 Re1 N33 C34 -179.9(4) yes
N13 Re1 N33 C32 -61.6(9) ?
Cl1 Re1 N33 C32 -164.1(3) yes
O1 Re1 N33 C34 -82.3(4) ?
O21 Re1 N33 C34 94.5(4) ?
N13 Re1 N33 C34 113.5(8) ?
Cl1 Re1 N33 C34 10.9(4) yes
C32 N33 C34 C35 -6.4(5) ?
Re1 N33 C34 C35 177.8(3) ?
C32 O31 C35 C34 -9.3(5) ?
N33 C34 C35 O31 9.2(5) ?
O1 Re1 O41 C41 -102.2(4) ?
O21 Re1 O41 C41 86.6(3) ?
N33 Re1 O41 C41 -2.6(4) ?
N13 Re1 O41 C41 168.1(4) ?
Cl1 Re1 O41 C41 97.9(5) ?
Re1 O41 C41 C46 179.7(3) ?
Re1 O41 C41 C42 -1.3(6) ?
O41 C41 C42 C43 -176.3(4) ?
C46 C41 C42 C43 2.7(6) ?
O41 C41 C42 C32 4.2(7) ?
C46 C41 C42 C32 -176.8(4) ?
N33 C32 C42 C43 179.3(4) ?
O31 C32 C42 C43 -1.3(6) ?
N33 C32 C42 C41 -1.2(7) ?
O31 C32 C42 C41 178.3(4) ?
C41 C42 C43 C44 0.2(7) ?
C32 C42 C43 C44 179.8(4) ?
C42 C43 C44 C45 -2.7(7) ?
C43 C44 C45 C46 2.1(7) ?
C44 C45 C46 C41 0.9(7) ?
O41 C41 C46 C45 175.8(4) ?
C42 C41 C46 C45 -3.3(7) ?
